data_8103445
loop_
_publ_author_name
'Simon, A.'
'Mattausch, H.J.'
'Jarchow, O.'
'Oeckler, O.'
'Kienle, L.'

_publ_section_title
;
 Solution of the structure and disorder of Ln13 Br18 B3 (Ln= Gd,Tb)
;
_journal_name_full 'Zeitschrift fuer Kristallographie (149,1979-)'
_journal_page_first 321
_journal_page_last 331
_journal_volume 218
_journal_year 2003
_chemical_formula_sum 'B3 Br18 Tb13'
_chemical_name_systematic 'Tb13 Br18 B3'
_space_group_IT_number 71
_symmetry_space_group_name_Hall '-I 2 2'
_symmetry_space_group_name_H-M 'I m m m'
_cell_angle_alpha 90
_cell_angle_beta 90
_cell_angle_gamma 90
_cell_formula_units_Z 2
_cell_length_a 3.9637
_cell_length_b 16.9063
_cell_length_c 28.1068
_cell_volume 1883.479
_citation_journal_id_ASTM ZEKRDZ
_cod_data_source_file boron_399.cif
_cod_data_source_block B3Br18Tb13
_cod_database_code 8103445

loop_
_symmetry_equiv_pos_as_xyz
x,y,z
-x,-y,z
x,-y,-z
-x,y,-z
-x,-y,-z
x,y,-z
-x,y,z
x,-y,z
x+1/2,y+1/2,z+1/2
-x+1/2,-y+1/2,z+1/2
x+1/2,-y+1/2,-z+1/2
-x+1/2,y+1/2,-z+1/2
-x+1/2,-y+1/2,-z+1/2
x+1/2,y+1/2,-z+1/2
-x+1/2,y+1/2,z+1/2
x+1/2,-y+1/2,z+1/2

loop_
_atom_site_label
_atom_site_type_symbol
_atom_site_fract_x
_atom_site_fract_y
_atom_site_fract_z
_atom_site_occupancy
_atom_site_U_iso_or_equiv
Tb3 Tb+2 0 0.5 0.203451 1 0.0
Tb6 Tb+2 0.4541 0 0.133995 0.5002 0.0
Tb4 Tb+2 0 0.14865 0.06855 0.5008 0.0
Tb1 Tb+2 0 0.5 0.082455 1 0.0
Br6 Br-1 0.5 0.17175 0 1 0.0
Tb2 Tb+2 0.5 0.350529 0.143894 1 0.0
Br1 Br-1 0.5 0.5 0 1 0.0
Br3 Br-1 0 0.32854 0.06904 1 0.0
Br4 Br-1 0.5 0.5 0.28702 1 0.0
Br7 Br-1 0 0 0.06818 0.4944 0.0
B1 B-3 0.5 0.5 0.1435 1 0.0
Br2 Br-1 0 0.32905 0.21705 1 0.0
Tb5 Tb+2 0.57777 0 0 0.5004 0.0
B2 B-3 0 0 0.0745 0.5056 0.0
Br5 Br-1 0.5 0.16923 0.14194 1 0.0
